data_8102163
loop_
_publ_author_name
'Dietel, Anna M.'
'Irrgang, Torsten'
'Glatz, Germund'
'Karthikeyan, Sangeetha'
'Kempe, Rhett'

_publ_section_title
;
Crystal structure of bis(2-(2,6-diisopropyl-phenylamino)-6-(2,4,6-
triisopropylphenyl)-pyridinium) hexachlorotitanate(IV) toluene solvate, 
(C~32~H~45~N~2~)~2~[TiCl~6~] &#x00B7; C~7~H~8~
;
_journal_issue 3
_journal_name_full 'Zeitschrift f\"ur Kristallographie - New Crystal Structures'
_journal_page_first 284
_journal_page_last 286
_journal_volume 222
_journal_year 2007
_chemical_formula_structural '(C32H45N2)2[TiCl6] &#x00B7; C7H8'
_chemical_formula_sum 'C71 H98 Cl6 N4 Ti'
_chemical_formula_weight 1268.09
_chemical_name_systematic
;
bis(2-(2,6-diisopropyl-phenylamino)-6-(2,4,6-triisopropylphenyl)-pyridinium) 
hexachloro-titanate(IV) toluene solvate
;
_space_group_IT_number 14
_symmetry_cell_setting monoclinic
_symmetry_space_group_name_Hall '-P 2ybc'
_symmetry_space_group_name_H-M 'P 1 21/c 1'
_atom_sites_solution_hydrogens geom
_atom_sites_solution_primary direct
_atom_sites_solution_secondary difmap
_audit_creation_method SHELXL-97
_cell_angle_alpha 90.00
_cell_angle_beta 103.21(3)
_cell_angle_gamma 90.00
_cell_formula_units_Z 2
_cell_length_a 14.273(3)
_cell_length_b 14.778(3)
_cell_length_c 16.970(3)
_cell_measurement_reflns_used 46817
_cell_measurement_temperature 193(2)
_cell_volume 3484.7(13)
_computing_data_collection X-AREA-STOE
_computing_structure_refinement 'SHELXL-97 (Sheldrick, 1997)'
_computing_structure_solution SIR-97
_diffrn_ambient_temperature 193(2)
_diffrn_measured_fraction_theta_full 0.991
_diffrn_measured_fraction_theta_max 0.991
_diffrn_measurement_device_type 'Stoe IPDS II'
_diffrn_measurement_method omega
_diffrn_radiation_monochromator graphite
_diffrn_radiation_source 'fine-focus sealed tube'
_diffrn_radiation_type MoK\a
_diffrn_radiation_wavelength 0.71073
_diffrn_reflns_av_R_equivalents 0.1032
_diffrn_reflns_av_sigmaI/netI 0.0558
_diffrn_reflns_limit_h_max 17
_diffrn_reflns_limit_h_min -17
_diffrn_reflns_limit_k_max 16
_diffrn_reflns_limit_k_min -18
_diffrn_reflns_limit_l_max 20
_diffrn_reflns_limit_l_min -20
_diffrn_reflns_number 46817
_diffrn_reflns_theta_full 25.94
_diffrn_reflns_theta_max 25.94
_diffrn_reflns_theta_min 1.47
_exptl_absorpt_coefficient_mu 0.395
_exptl_absorpt_correction_type none
_exptl_crystal_colour green
_exptl_crystal_density_diffrn 1.209
_exptl_crystal_density_method 'not measured'
_exptl_crystal_description prism
_exptl_crystal_F_000 1352
_exptl_crystal_size_max 0.30
_exptl_crystal_size_mid 0.27
_exptl_crystal_size_min 0.18
_refine_diff_density_max 0.809
_refine_diff_density_min -0.387
_refine_diff_density_rms 0.053
_refine_ls_extinction_method none
_refine_ls_goodness_of_fit_ref 1.027
_refine_ls_hydrogen_treatment mixed
_refine_ls_matrix_type full
_refine_ls_number_parameters 412
_refine_ls_number_reflns 6754
_refine_ls_number_restraints 0
_refine_ls_restrained_S_all 1.027
_refine_ls_R_factor_all 0.0954
_refine_ls_R_factor_gt 0.0545
_refine_ls_shift/su_max 1.600
_refine_ls_shift/su_mean 0.010
_refine_ls_structure_factor_coef Fsqd
_refine_ls_weighting_details 'calc w=1/[\s^2^(Fo^2^)+(0.0796P)^2^+0.2157P] where P=(Fo^2^+2Fc^2^)/3'
_refine_ls_weighting_scheme calc
_refine_ls_wR_factor_gt 0.1350
_refine_ls_wR_factor_ref 0.1511
_reflns_number_gt 4259
_reflns_number_total 6754
_reflns_threshold_expression >2sigma(I)
_cod_data_source_file 1267-2063.cff
_cod_data_source_block k037
_cod_original_cell_volume 3484.7(12)
_cod_original_sg_symbol_H-M P12(1)/c1
_cod_database_code 8102163
_cell_measurement_2theta_min 2.41
_cell_measurement_2theta_max 52.35

loop_
_symmetry_equiv_pos_as_xyz
'x, y, z'
'-x, y+1/2, -z+1/2'
'-x, -y, -z'
'x, -y-1/2, z-1/2'

loop_
_atom_site_label
_atom_site_type_symbol
_atom_site_fract_x
_atom_site_fract_y
_atom_site_fract_z
_atom_site_U_iso_or_equiv
_atom_site_adp_type
_atom_site_occupancy
_atom_site_symmetry_multiplicity
_atom_site_Wyckoff_symbol
_atom_site_calc_flag
_atom_site_refinement_flags
_atom_site_disorder_assembly
_atom_site_disorder_group
Ti1 Ti 0.0000 0.5000 0.5000 0.0446(2) Uani 1 2 a d S . .
Cl1 Cl 0.16169(7) 0.45870(7) 0.50687(5) 0.0646(3) Uani 1 4 e d . . .
Cl2 Cl -0.03431(7) 0.49889(6) 0.35830(5) 0.0548(2) Uani 1 4 e d . . .
Cl3 Cl -0.03888(8) 0.34670(6) 0.50158(5) 0.0616(3) Uani 1 4 e d . . .
N2 N 0.05818(16) 0.28936(16) 0.69221(15) 0.0342(5) Uani 1 4 e d . . .
N1 N 0.20919(18) 0.32745(18) 0.67584(16) 0.0406(6) Uani 1 4 e d . . .
C1 C 0.0273(2) 0.2151(2) 0.80585(18) 0.0420(7) Uani 1 4 e d . . .
H1 H -0.0160 0.1905 0.8353 0.050 Uiso 1 4 e calc R . .
C2 C -0.0065(2) 0.25145(19) 0.73119(16) 0.0356(6) Uani 1 4 e d . . .
C3 C -0.1065(2) 0.2469(2) 0.68117(17) 0.0365(6) Uani 1 4 e d . . .
C4 C -0.1287(2) 0.1755(2) 0.62602(18) 0.0406(7) Uani 1 4 e d . . .
C5 C -0.2189(2) 0.1785(2) 0.57077(19) 0.0471(8) Uani 1 4 e d . . .
H5 H -0.2359 0.1312 0.5323 0.057 Uiso 1 4 e calc R . .
C6 C -0.2834(2) 0.2486(2) 0.57105(19) 0.0458(7) Uani 1 4 e d . . .
C7 C -0.2603(2) 0.3158(2) 0.62878(19) 0.0457(7) Uani 1 4 e d . . .
H7 H -0.3056 0.3624 0.6306 0.055 Uiso 1 4 e calc R . .
C8 C -0.1722(2) 0.3167(2) 0.68429(18) 0.0393(7) Uani 1 4 e d . . .
C9 C -0.1483(2) 0.3903(2) 0.7480(2) 0.0488(8) Uani 1 4 e d . . .
H9 H -0.0767 0.3964 0.7630 0.059 Uiso 1 4 e calc R . .
C10 C -0.1805(3) 0.3622(3) 0.8244(2) 0.0652(10) Uani 1 4 e d . . .
H10A H -0.1647 0.4103 0.8650 0.098 Uiso 1 4 e calc R . .
H10B H -0.1473 0.3064 0.8461 0.098 Uiso 1 4 e calc R . .
H10C H -0.2502 0.3518 0.8112 0.098 Uiso 1 4 e calc R . .
C11 C -0.1894(3) 0.4829(2) 0.7194(3) 0.0639(10) Uani 1 4 e d . . .
H11A H -0.1711 0.5267 0.7637 0.096 Uiso 1 4 e calc R . .
H11B H -0.2597 0.4791 0.7029 0.096 Uiso 1 4 e calc R . .
H11C H -0.1638 0.5026 0.6733 0.096 Uiso 1 4 e calc R . .
C12 C -0.3756(2) 0.2576(3) 0.5049(2) 0.0561(9) Uani 1 4 e d . . .
H12 H -0.4184 0.3006 0.5258 0.067 Uiso 1 4 e calc R . .
C13 C -0.4310(3) 0.1718(3) 0.4843(3) 0.0844(14) Uani 1 4 e d . . .
H13A H -0.4447 0.1456 0.5335 0.127 Uiso 1 4 e calc R . .
H13B H -0.3930 0.1288 0.4605 0.127 Uiso 1 4 e calc R . .
H13C H -0.4917 0.1846 0.4453 0.127 Uiso 1 4 e calc R . .
C14 C -0.3521(3) 0.3016(3) 0.4317(2) 0.0713(11) Uani 1 4 e d . . .
H14A H -0.3159 0.3575 0.4480 0.107 Uiso 1 4 e calc R . .
H14B H -0.4119 0.3157 0.3922 0.107 Uiso 1 4 e calc R . .
H14C H -0.3132 0.2601 0.4073 0.107 Uiso 1 4 e calc R . .
C15 C -0.0584(2) 0.0991(2) 0.62335(19) 0.0466(7) Uani 1 4 e d . . .
H15 H -0.0084 0.1018 0.6753 0.056 Uiso 1 4 e calc R . .
C16 C -0.1039(3) 0.0060(2) 0.6193(3) 0.0622(10) Uani 1 4 e d . . .
H16A H -0.1373 -0.0006 0.6634 0.093 Uiso 1 4 e calc R . .
H16B H -0.0538 -0.0403 0.6245 0.093 Uiso 1 4 e calc R . .
H16C H -0.1502 -0.0012 0.5673 0.093 Uiso 1 4 e calc R . .
C17 C -0.0061(3) 0.1113(3) 0.5557(2) 0.0616(9) Uani 1 4 e d . . .
H17A H 0.0228 0.1718 0.5594 0.092 Uiso 1 4 e calc R . .
H17B H -0.0519 0.1047 0.5033 0.092 Uiso 1 4 e calc R . .
H17C H 0.0444 0.0655 0.5606 0.092 Uiso 1 4 e calc R . .
C18 C 0.1264(2) 0.2144(2) 0.83875(17) 0.0431(7) Uani 1 4 e d . . .
H18 H 0.1504 0.1883 0.8906 0.052 Uiso 1 4 e calc R . .
C19 C 0.1898(2) 0.2505(2) 0.79763(17) 0.0417(7) Uani 1 4 e d . . .
H19 H 0.2571 0.2487 0.8205 0.050 Uiso 1 4 e calc R . .
C20 C 0.1543(2) 0.29040(19) 0.72108(17) 0.0353(6) Uani 1 4 e d . . .
C21 C 0.3125(2) 0.3191(2) 0.69509(18) 0.0402(7) Uani 1 4 e d . . .
C22 C 0.3671(2) 0.3864(2) 0.74216(19) 0.0449(7) Uani 1 4 e d . . .
C23 C 0.4678(2) 0.3766(3) 0.7572(2) 0.0551(9) Uani 1 4 e d . . .
H23 H 0.5079 0.4211 0.7884 0.066 Uiso 1 4 e calc R . .
C24 C 0.5095(2) 0.3038(3) 0.7278(2) 0.0594(10) Uani 1 4 e d . . .
H24 H 0.5776 0.2994 0.7381 0.071 Uiso 1 4 e calc R . .
C25 C 0.4533(2) 0.2376(3) 0.6836(2) 0.0565(9) Uani 1 4 e d . . .
H25 H 0.4832 0.1874 0.6643 0.068 Uiso 1 4 e calc R . .
C26 C 0.3532(2) 0.2429(2) 0.66661(19) 0.0472(8) Uani 1 4 e d . . .
C27 C 0.2901(2) 0.1709(2) 0.6166(2) 0.0537(8) Uani 1 4 e d . . .
H27 H 0.2303 0.1656 0.6375 0.064 Uiso 1 4 e calc R . .
C28 C 0.3372(3) 0.0769(3) 0.6224(3) 0.0732(11) Uani 1 4 e d . . .
H28A H 0.3561 0.0584 0.6793 0.110 Uiso 1 4 e calc R . .
H28B H 0.3943 0.0793 0.5996 0.110 Uiso 1 4 e calc R . .
H28C H 0.2913 0.0331 0.5921 0.110 Uiso 1 4 e calc R . .
C29 C 0.2606(4) 0.2012(3) 0.5291(2) 0.0798(13) Uani 1 4 e d . . .
H29A H 0.2200 0.1547 0.4970 0.120 Uiso 1 4 e calc R . .
H29B H 0.3183 0.2104 0.5079 0.120 Uiso 1 4 e calc R . .
H29C H 0.2246 0.2581 0.5258 0.120 Uiso 1 4 e calc R . .
C30 C 0.3640(3) 0.4809(3) 0.8643(3) 0.0807(13) Uani 1 4 e d . . .
H30A H 0.3325 0.5331 0.8828 0.121 Uiso 1 4 e calc R . .
H30B H 0.4333 0.4925 0.8732 0.121 Uiso 1 4 e calc R . .
H30C H 0.3535 0.4270 0.8947 0.121 Uiso 1 4 e calc R . .
C31 C 0.3220(2) 0.4656(2) 0.7748(2) 0.0521(8) Uani 1 4 e d . . .
H31 H 0.2522 0.4512 0.7684 0.063 Uiso 1 4 e calc R . .
C32 C 0.3278(4) 0.5513(3) 0.7270(3) 0.0932(15) Uani 1 4 e d . . .
H32A H 0.2977 0.6013 0.7501 0.140 Uiso 1 4 e calc R . .
H32B H 0.2941 0.5422 0.6705 0.140 Uiso 1 4 e calc R . .
H32C H 0.3955 0.5660 0.7297 0.140 Uiso 1 4 e calc R . .
C33 C 0.469(2) 0.4651(17) 0.5499(15) 0.073(7) Uani 0.50 4 e d PG . .
H33 H 0.4324 0.4292 0.5784 0.088 Uiso 0.50 4 e calc PR . .
C34 C 0.5365(10) 0.5250(12) 0.5933(11) 0.091(5) Uani 0.50 4 e d PG . .
H34 H 0.5441 0.5305 0.6502 0.109 Uiso 0.50 4 e calc PR . .
C35 C 0.5919(10) 0.5757(11) 0.5548(11) 0.091(6) Uani 0.50 4 e d P . .
H35 H 0.6385 0.6167 0.5839 0.109 Uiso 0.50 4 e calc PR . .
C36 C 0.5778(11) 0.5655(10) 0.4704(11) 0.084(5) Uani 0.50 4 e d P . .
H36 H 0.6152 0.6000 0.4417 0.101 Uiso 0.50 4 e calc PR . .
C37 C 0.510(2) 0.5060(16) 0.4295(16) 0.068(5) Uani 0.50 4 e d P . .
H37 H 0.5029 0.4992 0.3727 0.081 Uiso 0.50 4 e calc PR . .
C38 C 0.4531(8) 0.4559(8) 0.4681(6) 0.061(2) Uani 0.50 4 e d P . .
C39 C 0.3804(11) 0.3893(11) 0.4251(12) 0.090(4) Uani 0.50 4 e d P . .
H39A H 0.4134 0.3388 0.4054 0.135 Uiso 0.50 4 e calc PR . .
H39B H 0.3373 0.4189 0.3791 0.135 Uiso 0.50 4 e calc PR . .
H39C H 0.3429 0.3663 0.4625 0.135 Uiso 0.50 4 e calc PR . .
H1 H 0.036(2) 0.311(2) 0.6479(19) 0.037(9) Uiso 1 4 e d . . .
H2 H 0.190(2) 0.357(2) 0.6378(19) 0.035(9) Uiso 1 4 e d . . .

loop_
_atom_site_aniso_label
_atom_site_aniso_U_11
_atom_site_aniso_U_22
_atom_site_aniso_U_33
_atom_site_aniso_U_23
_atom_site_aniso_U_13
_atom_site_aniso_U_12
Ti1 0.0650(5) 0.0333(4) 0.0346(4) 0.0038(3) 0.0093(4) 0.0068(4)
Cl1 0.0657(6) 0.0750(6) 0.0522(5) 0.0028(4) 0.0114(4) 0.0130(5)
Cl2 0.0834(6) 0.0430(4) 0.0365(4) 0.0019(3) 0.0103(4) 0.0133(4)
Cl3 0.0936(7) 0.0418(5) 0.0460(5) 0.0029(4) 0.0087(4) -0.0071(4)
N2 0.0338(13) 0.0330(13) 0.0333(13) 0.0053(11) 0.0025(10) 0.0008(10)
N1 0.0345(14) 0.0435(15) 0.0403(14) 0.0105(12) 0.0013(11) 0.0002(11)
C1 0.0441(17) 0.0412(17) 0.0392(16) 0.0036(13) 0.0066(13) -0.0046(13)
C2 0.0378(16) 0.0306(14) 0.0368(15) -0.0001(12) 0.0054(12) -0.0011(12)
C3 0.0346(15) 0.0389(16) 0.0352(14) 0.0035(12) 0.0063(12) -0.0022(12)
C4 0.0374(16) 0.0413(17) 0.0407(16) 0.0032(13) 0.0035(13) -0.0019(13)
C5 0.0443(18) 0.0481(19) 0.0440(17) -0.0024(14) -0.0002(14) -0.0052(15)
C6 0.0370(16) 0.0513(19) 0.0452(17) 0.0066(15) 0.0013(13) -0.0018(15)
C7 0.0387(17) 0.0469(18) 0.0509(18) 0.0040(15) 0.0090(14) 0.0047(14)
C8 0.0344(16) 0.0409(17) 0.0428(16) 0.0039(13) 0.0092(12) -0.0013(13)
C9 0.0429(18) 0.0476(19) 0.0541(19) -0.0064(15) 0.0071(14) 0.0026(15)
C10 0.078(3) 0.069(3) 0.049(2) -0.0090(18) 0.0152(18) 0.006(2)
C11 0.074(3) 0.046(2) 0.074(2) -0.0059(18) 0.020(2) 0.0072(18)
C12 0.0449(19) 0.066(2) 0.0512(19) 0.0012(17) -0.0027(15) 0.0056(17)
C13 0.060(3) 0.086(3) 0.088(3) 0.016(3) -0.025(2) -0.020(2)
C14 0.067(2) 0.081(3) 0.057(2) 0.018(2) -0.0048(18) 0.002(2)
C15 0.0456(18) 0.0439(18) 0.0454(17) -0.0044(14) 0.0003(14) 0.0021(14)
C16 0.063(2) 0.044(2) 0.077(3) -0.0007(18) 0.0103(19) -0.0018(17)
C17 0.064(2) 0.051(2) 0.073(2) -0.0034(18) 0.0212(19) 0.0055(17)
C18 0.0501(19) 0.0413(17) 0.0333(15) 0.0061(13) 0.0002(13) 0.0020(14)
C19 0.0376(16) 0.0459(17) 0.0365(15) 0.0058(13) -0.0019(12) 0.0019(14)
C20 0.0349(16) 0.0307(14) 0.0380(15) -0.0003(12) 0.0039(12) 0.0013(12)
C21 0.0328(15) 0.0457(18) 0.0397(16) 0.0063(13) 0.0036(12) 0.0003(13)
C22 0.0379(16) 0.0501(18) 0.0449(17) 0.0052(15) 0.0054(13) -0.0047(14)
C23 0.0378(18) 0.073(3) 0.0508(19) 0.0010(18) 0.0031(14) -0.0111(17)
C24 0.0343(17) 0.084(3) 0.057(2) 0.0010(19) 0.0043(15) 0.0040(18)
C25 0.0422(19) 0.066(2) 0.060(2) 0.0016(18) 0.0087(16) 0.0123(17)
C26 0.0439(18) 0.0490(19) 0.0463(17) 0.0058(15) 0.0056(14) 0.0022(15)
C27 0.0472(19) 0.050(2) 0.063(2) -0.0015(16) 0.0103(16) 0.0022(15)
C28 0.075(3) 0.048(2) 0.099(3) -0.001(2) 0.024(2) 0.0033(19)
C29 0.110(4) 0.059(2) 0.061(2) -0.008(2) 0.000(2) -0.010(2)
C30 0.075(3) 0.096(3) 0.065(3) -0.024(2) 0.005(2) 0.009(2)
C31 0.0450(19) 0.053(2) 0.056(2) -0.0062(16) 0.0056(15) -0.0067(15)
C32 0.120(4) 0.059(3) 0.104(4) 0.010(3) 0.034(3) 0.003(3)
C33 0.070(14) 0.08(2) 0.075(17) 0.016(11) 0.028(13) 0.009(12)
C34 0.075(10) 0.118(14) 0.074(9) 0.008(8) 0.007(7) 0.015(9)
C35 0.028(9) 0.079(12) 0.152(17) 0.020(11) -0.007(10) -0.005(6)
C36 0.071(9) 0.081(9) 0.108(12) 0.024(8) 0.032(9) -0.002(6)
C37 0.084(18) 0.064(14) 0.061(13) 0.008(9) 0.028(11) 0.014(11)
C38 0.046(6) 0.066(6) 0.072(7) 0.028(5) 0.019(5) 0.018(5)
C39 0.043(8) 0.088(10) 0.129(12) 0.025(9) 0.000(7) -0.016(6)

loop_
_atom_type_symbol
_atom_type_description
_atom_type_scat_dispersion_real
_atom_type_scat_dispersion_imag
_atom_type_scat_source
C C 0.0033 0.0016 'International Tables Vol C Tables 4.2.6.8 and 6.1.1.4'
H H 0.0000 0.0000 'International Tables Vol C Tables 4.2.6.8 and 6.1.1.4'
N N 0.0061 0.0033 'International Tables Vol C Tables 4.2.6.8 and 6.1.1.4'
Cl Cl 0.1484 0.1585 'International Tables Vol C Tables 4.2.6.8 and 6.1.1.4'
Ti Ti 0.2776 0.4457 'International Tables Vol C Tables 4.2.6.8 and 6.1.1.4'

loop_
_geom_angle_atom_site_label_1
_geom_angle_atom_site_label_2
_geom_angle_atom_site_label_3
_geom_angle
_geom_angle_site_symmetry_1
_geom_angle_site_symmetry_3
_geom_angle_publ_flag
Cl3 Ti1 Cl3 180.0 3_566 . ?
Cl3 Ti1 Cl2 90.60(3) 3_566 3_566 ?
Cl3 Ti1 Cl2 89.40(3) . 3_566 ?
Cl3 Ti1 Cl2 89.40(3) 3_566 . ?
Cl3 Ti1 Cl2 90.60(3) . . ?
Cl2 Ti1 Cl2 180.0 3_566 . ?
Cl3 Ti1 Cl1 91.10(4) 3_566 . ?
Cl3 Ti1 Cl1 88.90(4) . . ?
Cl2 Ti1 Cl1 88.77(4) 3_566 . ?
Cl2 Ti1 Cl1 91.23(4) . . ?
Cl3 Ti1 Cl1 88.90(4) 3_566 3_566 ?
Cl3 Ti1 Cl1 91.10(4) . 3_566 ?
Cl2 Ti1 Cl1 91.23(4) 3_566 3_566 ?
Cl2 Ti1 Cl1 88.77(4) . 3_566 ?
Cl1 Ti1 Cl1 180.0 . 3_566 ?
C20 N2 C2 124.8(3) . . ?
C20 N1 C21 122.6(3) . . ?
C2 C1 C18 119.1(3) . . ?
C1 C2 N2 118.5(3) . . ?
C1 C2 C3 127.2(3) . . ?
N2 C2 C3 114.0(2) . . ?
C4 C3 C8 122.0(3) . . ?
C4 C3 C2 117.2(3) . . ?
C8 C3 C2 120.5(3) . . ?
C3 C4 C5 117.0(3) . . ?
C3 C4 C15 122.1(3) . . ?
C5 C4 C15 120.9(3) . . ?
C6 C5 C4 121.9(3) . . ?
C7 C6 C5 119.2(3) . . ?
C7 C6 C12 119.0(3) . . ?
C5 C6 C12 121.6(3) . . ?
C6 C7 C8 121.4(3) . . ?
C7 C8 C3 118.4(3) . . ?
C7 C8 C9 120.8(3) . . ?
C3 C8 C9 120.8(3) . . ?
C8 C9 C11 114.2(3) . . ?
C8 C9 C10 110.4(3) . . ?
C11 C9 C10 110.2(3) . . ?
C13 C12 C14 112.3(3) . . ?
C13 C12 C6 114.8(3) . . ?
C14 C12 C6 109.1(3) . . ?
C17 C15 C16 110.7(3) . . ?
C17 C15 C4 112.1(3) . . ?
C16 C15 C4 113.4(3) . . ?
C19 C18 C1 121.3(3) . . ?
C18 C19 C20 119.5(3) . . ?
N1 C20 N2 118.6(3) . . ?
N1 C20 C19 124.6(3) . . ?
N2 C20 C19 116.8(3) . . ?
C22 C21 C26 123.2(3) . . ?
C22 C21 N1 118.5(3) . . ?
C26 C21 N1 118.3(3) . . ?
C21 C22 C23 116.3(3) . . ?
C21 C22 C31 122.4(3) . . ?
C23 C22 C31 121.3(3) . . ?
C24 C23 C22 121.5(3) . . ?
C25 C24 C23 120.5(3) . . ?
C24 C25 C26 121.1(3) . . ?
C25 C26 C21 117.3(3) . . ?
C25 C26 C27 121.7(3) . . ?
C21 C26 C27 121.0(3) . . ?
C29 C27 C26 109.7(3) . . ?
C29 C27 C28 110.4(3) . . ?
C26 C27 C28 113.7(3) . . ?
C22 C31 C32 112.0(3) . . ?
C22 C31 C30 112.4(3) . . ?
C32 C31 C30 110.7(4) . . ?
C38 C33 C34 122(3) . . ?
C35 C34 C33 120(3) . . ?
C34 C35 C36 117.7(15) . . ?
C37 C36 C35 120(2) . . ?
C36 C37 C38 122(2) . . ?
C35 C38 C34 88(5) 3_666 3_666 ?
C35 C38 C36 82.1(17) 3_666 3_666 ?
C34 C38 C36 167(10) 3_666 3_666 ?
C35 C38 C33 118.0(19) 3_666 . ?
C34 C38 C33 154(4) 3_666 . ?
C36 C38 C33 35.9(12) 3_666 . ?
C35 C38 C37 125(2) 3_666 . ?
C34 C38 C37 37(4) 3_666 . ?
C36 C38 C37 152.5(16) 3_666 . ?
C33 C38 C37 117.0(13) . . ?
C35 C38 C39 7.4(16) 3_666 . ?
C34 C38 C39 86(4) 3_666 . ?
C36 C38 C39 84.5(14) 3_666 . ?
C33 C38 C39 119.9(15) . . ?
C37 C38 C39 123.0(16) . . ?
C35 C38 C33 142.1(18) 3_666 3_666 ?
C34 C38 C33 55(5) 3_666 3_666 ?
C36 C38 C33 133.7(13) 3_666 3_666 ?
C33 C38 C33 98.8(16) . 3_666 ?
C37 C38 C33 18.8(13) . 3_666 ?
C39 C38 C33 141.3(14) . 3_666 ?
C35 C38 C37 131.6(19) 3_666 3_666 ?
C34 C38 C37 139(6) 3_666 3_666 ?
C36 C38 C37 49.8(10) 3_666 3_666 ?
C33 C38 C37 14.9(15) . 3_666 ?
C37 C38 C37 102.7(15) . 3_666 ?
C39 C38 C37 134.3(15) . 3_666 ?
C33 C38 C37 84.2(8) 3_666 3_666 ?
C35 C38 C38 170.3(18) 3_666 3_666 ?
C34 C38 C38 97(5) 3_666 3_666 ?
C36 C38 C38 91.8(12) 3_666 3_666 ?
C33 C38 C38 56.5(11) . 3_666 ?
C37 C38 C38 60.7(11) . 3_666 ?
C39 C38 C38 176.3(15) . 3_666 ?
C33 C38 C38 42.3(8) 3_666 3_666 ?
C37 C38 C38 42.1(10) 3_666 3_666 ?

loop_
_geom_bond_atom_site_label_1
_geom_bond_atom_site_label_2
_geom_bond_distance
_geom_bond_site_symmetry_2
_geom_bond_publ_flag
Ti1 Cl3 2.3341(10) 3_566 ?
Ti1 Cl3 2.3341(10) . ?
Ti1 Cl2 2.3418(9) 3_566 ?
Ti1 Cl2 2.3418(9) . ?
Ti1 Cl1 2.3642(11) . ?
Ti1 Cl1 2.3642(11) 3_566 ?
N2 C20 1.348(4) . ?
N2 C2 1.372(4) . ?
N1 C20 1.333(4) . ?
N1 C21 1.440(4) . ?
C1 C2 1.359(4) . ?
C1 C18 1.398(4) . ?
C2 C3 1.486(4) . ?
C3 C4 1.398(4) . ?
C3 C8 1.403(4) . ?
C4 C5 1.409(4) . ?
C4 C15 1.518(4) . ?
C5 C6 1.387(5) . ?
C6 C7 1.381(5) . ?
C6 C12 1.528(4) . ?
C7 C8 1.389(4) . ?
C8 C9 1.516(4) . ?
C9 C11 1.523(5) . ?
C9 C10 1.530(5) . ?
C12 C13 1.494(6) . ?
C12 C14 1.505(5) . ?
C15 C17 1.516(5) . ?
C15 C16 1.517(5) . ?
C18 C19 1.371(4) . ?
C19 C20 1.411(4) . ?
C21 C22 1.397(4) . ?
C21 C26 1.403(5) . ?
C22 C23 1.408(5) . ?
C22 C31 1.501(5) . ?
C23 C24 1.377(5) . ?
C24 C25 1.374(5) . ?
C25 C26 1.394(5) . ?
C26 C27 1.520(5) . ?
C27 C29 1.516(5) . ?
C27 C28 1.537(5) . ?
C30 C31 1.518(5) . ?
C31 C32 1.516(6) . ?
C33 C38 1.36(3) . ?
C33 C34 1.3899 . ?
C34 C35 1.36(2) . ?
C35 C36 1.41(2) . ?
C36 C37 1.37(2) . ?
C37 C38 1.37(3) . ?
C38 C35 0.817(14) 3_666 ?
C38 C34 1.12(5) 3_666 ?
C38 C36 1.26(2) 3_666 ?
C38 C39 1.494(16) . ?
C38 C33 1.69(3) 3_666 ?
C38 C37 1.79(3) 3_666 ?
C38 C38 2.00(3) 3_666 ?
